data_4116107
loop_
_publ_author_name
'Yoshihiro Yamaguchi'
'Shigeya Kobayashi'
'Tateaki Wakamiya'
'Yoshio Matsubara'
'Zen-ichi Yoshida'

_publ_section_title
;
 A Simple Hybrid Cyclyne Consisting of 1,3-Diethynylbenzene and Ether
 Units: Synthesis and Novel Ag+-Induced Cyclization Leading to the
 Perylene Skeleton Formation
;
_journal_name_full 'Journal of the American Chemical Society'
_journal_page_first 7404
_journal_page_last 7405
_journal_paper_doi 10.1021/ja000822w
_journal_volume 122
_journal_year 2000
_chemical_formula_moiety 'C24 H16 O2 '
_chemical_formula_sum 'C24 H16 O2'
_chemical_formula_weight 336.39
_space_group_IT_number 14
_symmetry_cell_setting monoclinic
_symmetry_Int_Tables_number 14
_symmetry_space_group_name_Hall '-P 2yn'
_symmetry_space_group_name_H-M 'P 1 21/n 1'
_audit_creation_date 'Fri Mar 10 13:23:39 2000'
_audit_creation_method 'by teXsan'
_cell_angle_alpha 90
_cell_angle_beta 101.064(1)
_cell_angle_gamma 90
_cell_formula_units_Z 2
_cell_length_a 11.113(1)
_cell_length_b 4.1207(6)
_cell_length_c 19.5511(8)
_cell_measurement_reflns_used 2101
_cell_measurement_temperature 295.2
_cell_measurement_theta_max 27.5
_cell_volume 878.67(15)
_computing_cell_refinement D*TREK
_computing_data_collection D*TREK
_computing_data_reduction 'teXsan Ver. 1.10'
_computing_publication_material 'teXsan Ver. 1.10'
_computing_structure_refinement SHELXL97
_computing_structure_solution SIR92
_diffrn_measurement_device_type 'Quantum CCD/Rigaku AFC7'
_diffrn_measurement_method \w
_diffrn_radiation_type 'Mo K\a'
_diffrn_radiation_wavelength 0.7107
_diffrn_reflns_av_R_equivalents 0.000
_diffrn_reflns_limit_h_max 13
_diffrn_reflns_limit_h_min 0
_diffrn_reflns_limit_k_max 5
_diffrn_reflns_limit_k_min 0
_diffrn_reflns_limit_l_max 24
_diffrn_reflns_limit_l_min -25
_diffrn_reflns_number 2101
_diffrn_reflns_theta_max 27.47
_exptl_absorpt_coefficient_mu 0.080
_exptl_absorpt_correction_type none
_exptl_crystal_colour colorless
_exptl_crystal_density_diffrn 1.271
_exptl_crystal_description platelet
_exptl_crystal_size_max 0.800
_exptl_crystal_size_mid 0.400
_exptl_crystal_size_min 0.400
_refine_diff_density_max 0.31
_refine_diff_density_min -0.32
_refine_ls_extinction_coef 0.7030
_refine_ls_extinction_expression Fc^*^=kFc[1+0.001xFc^2^\l^3^/sin(2\q)]^-1/4^
_refine_ls_extinction_method SHELXL
_refine_ls_goodness_of_fit_ref 1.204
_refine_ls_hydrogen_treatment refall
_refine_ls_number_parameters 151
_refine_ls_number_reflns 1677
_refine_ls_R_factor_gt 0.0512
_refine_ls_shift/su_max -0.0010
_refine_ls_structure_factor_coef Fsqd
_refine_ls_weighting_details 'w = 1/[\s^2^(Fo^2^) + (0.0954P)^2^+0.0911P] where P=(Fo^2^+2Fc^2^)/3'
_refine_ls_weighting_scheme calc
_refine_ls_wR_factor_ref 0.1548
_reflns_number_gt 1677
_reflns_number_total 1843
_reflns_threshold_expression >2.0sigma(I)
_cod_data_source_file ja000822w_1.cif
_cod_data_source_block compound_3
_cod_original_cell_volume 878.7(2)
_cod_original_formula_sum 'C24 H16 O2 '
_cod_database_code 4116107

loop_
_symmetry_equiv_pos_as_xyz
x,y,z
1/2-x,1/2+y,1/2-z
-x,-y,-z
1/2+x,1/2-y,1/2+z

loop_
_atom_site_label
_atom_site_type_symbol
_atom_site_fract_x
_atom_site_fract_y
_atom_site_fract_z
_atom_site_U_iso_or_equiv
_atom_site_adp_type
_atom_site_occupancy
_atom_site_calc_flag
O(1) O 0.15651(8) 0.4637(2) 0.29665(4) 0.0410(3) Uani 1.00 d
C(1) C 0.2921(1) 0.3268(3) 0.40404(6) 0.0411(4) Uani 1.00 d
C(2) C 0.2798(1) 0.4602(3) 0.33357(6) 0.0404(4) Uani 1.00 d
C(3) C 0.0773(1) 0.6679(3) 0.32782(7) 0.0439(4) Uani 1.00 d
C(4) C -0.0204(1) 0.4796(3) 0.34950(7) 0.0407(4) Uani 1.00 d
C(5) C -0.1036(1) 0.3346(3) 0.36548(7) 0.0420(4) Uani 1.00 d
C(6) C -0.2058(1) 0.1611(3) 0.38335(6) 0.0382(3) Uani 1.00 d
C(7) C -0.3081(1) 0.0917(4) 0.33182(7) 0.0464(4) Uani 1.00 d
C(8) C -0.4069(1) -0.0737(4) 0.34902(8) 0.0532(4) Uani 1.00 d
C(9) C -0.4046(1) -0.1726(4) 0.41683(7) 0.0470(4) Uani 1.00 d
C(10) C -0.3025(1) -0.1087(3) 0.46851(6) 0.0375(4) Uani 1.00 d
C(11) C -0.2031(1) 0.0590(3) 0.45157(6) 0.0390(4) Uani 1.00 d
C(12) C -0.2974(1) -0.2242(3) 0.53837(6) 0.0402(4) Uani 1.00 d
H(1) H 0.325(1) 0.327(4) 0.3070(9) 0.05046(5) Uiso 1.00 calc
H(2) H 0.312(2) 0.688(4) 0.3347(10) 0.05499(6) Uiso 1.00 calc
H(3) H 0.126(2) 0.782(4) 0.3672(9) 0.05480(6) Uiso 1.00 calc
H(4) H 0.040(2) 0.839(5) 0.2914(10) 0.06243(6) Uiso 1.00 calc
H(5) H -0.307(2) 0.161(4) 0.282(1) 0.05625(6) Uiso 1.00 calc
H(6) H -0.476(2) -0.130(5) 0.314(1) 0.07509(7) Uiso 1.00 calc
H(7) H -0.473(2) -0.297(5) 0.428(1) 0.06306(6) Uiso 1.00 calc
H(8) H -0.132(2) 0.095(4) 0.4882(9) 0.04818(5) Uiso 1.00 calc

loop_
_atom_site_aniso_label
_atom_site_aniso_U_11
_atom_site_aniso_U_22
_atom_site_aniso_U_33
_atom_site_aniso_U_12
_atom_site_aniso_U_13
_atom_site_aniso_U_23
O(1) 0.0387(6) 0.0519(6) 0.0340(5) -0.0038(3) 0.0108(4) -0.0066(3)
C(1) 0.0420(7) 0.0460(7) 0.0365(6) -0.0049(5) 0.0109(5) -0.0017(5)
C(2) 0.0380(7) 0.0510(7) 0.0348(6) -0.0063(5) 0.0134(5) 0.0017(5)
C(3) 0.0454(7) 0.0404(7) 0.0491(7) -0.0030(5) 0.0172(6) -0.0037(5)
C(4) 0.0408(7) 0.0451(7) 0.0379(6) 0.0018(5) 0.0119(5) -0.0003(5)
C(5) 0.0422(7) 0.0462(7) 0.0402(6) 0.0041(5) 0.0148(5) -0.0002(5)
C(6) 0.0384(7) 0.0406(6) 0.0382(6) 0.0033(4) 0.0134(5) -0.0006(4)
C(7) 0.0476(8) 0.0575(8) 0.0341(6) -0.0001(6) 0.0077(5) 0.0050(5)
C(8) 0.0455(8) 0.0703(10) 0.0404(7) -0.0084(6) -0.0009(6) 0.0055(6)
C(9) 0.0397(7) 0.0571(8) 0.0439(7) -0.0079(5) 0.0074(5) 0.0048(6)
C(10) 0.0396(7) 0.0412(6) 0.0332(6) 0.0021(5) 0.0104(5) 0.0003(4)
C(11) 0.0365(7) 0.0459(7) 0.0352(6) 0.0007(5) 0.0086(5) -0.0019(5)
C(12) 0.0400(7) 0.0452(7) 0.0365(7) -0.0022(5) 0.0099(5) -0.0008(5)

loop_
_atom_type_symbol
_atom_type_description
_atom_type_scat_dispersion_real
_atom_type_scat_dispersion_imag
_atom_type_scat_source
O O 0.011 0.006
;International Tables for Crystallography
(1992, Vol. C, Tables 4.2.6.8 and 6.1.1.4)
;
C C 0.003 0.002
;International Tables for Crystallography
(1992, Vol. C, Tables 4.2.6.8 and 6.1.1.4)
;
H H 0.000 0.000
;International Tables for Crystallography
(1992, Vol. C, Table 6.1.1.4)
;

loop_
_geom_angle_atom_site_label_1
_geom_angle_atom_site_label_2
_geom_angle_atom_site_label_3
_geom_angle
_geom_angle_site_symmetry_2
_geom_angle_site_symmetry_3
_geom_angle_publ_flag
C(2) O(1) C(3) 113.61(9) 1_555 1_555 yes
C(2) C(1) C(12) 177.2(1) 1_555 3_556 yes
O(1) C(2) C(1) 112.9(1) 1_555 1_555 yes
O(1) C(3) C(4) 111.2(1) 1_555 1_555 yes
C(3) C(4) C(5) 177.2(1) 1_555 1_555 yes
C(4) C(5) C(6) 178.8(1) 1_555 1_555 yes
C(5) C(6) C(7) 119.8(1) 1_555 1_555 yes
C(5) C(6) C(11) 120.6(1) 1_555 1_555 yes
C(7) C(6) C(11) 119.6(1) 1_555 1_555 yes
C(6) C(7) C(8) 119.9(1) 1_555 1_555 yes
C(7) C(8) C(9) 120.5(1) 1_555 1_555 yes
C(8) C(9) C(10) 120.2(1) 1_555 1_555 yes
C(9) C(10) C(11) 119.6(1) 1_555 1_555 yes
C(9) C(10) C(12) 120.3(1) 1_555 1_555 yes
C(11) C(10) C(12) 120.1(1) 1_555 1_555 yes
C(6) C(11) C(10) 120.2(1) 1_555 1_555 yes
C(1) C(12) C(10) 178.5(1) 3_556 1_555 yes

loop_
_geom_bond_atom_site_label_1
_geom_bond_atom_site_label_2
_geom_bond_distance
_geom_bond_site_symmetry_2
_geom_bond_publ_flag
O(1) C(2) 1.421(1) . yes
O(1) C(3) 1.435(2) . yes
C(1) C(2) 1.465(2) . yes
C(1) C(12) 1.194(2) 3_556 yes
C(3) C(4) 1.462(2) . yes
C(4) C(5) 1.192(2) . yes
C(5) C(6) 1.440(2) . yes
C(6) C(7) 1.396(2) . yes
C(6) C(11) 1.393(2) . yes
C(7) C(8) 1.388(2) . yes
C(8) C(9) 1.383(2) . yes
C(9) C(10) 1.393(2) . yes
C(10) C(11) 1.396(2) . yes
C(10) C(12) 1.437(2) . yes

loop_
_geom_contact_atom_site_label_1
_geom_contact_atom_site_label_2
_geom_contact_distance
_geom_contact_site_symmetry_2
O(1) C(2) 3.444(2) 2_555
O(1) C(2) 3.461(2) 2_545
O(1) C(3) 3.480(2) 1_545
O(1) C(8) 3.577(2) 2_455
C(3) C(5) 3.564(2) 1_565
C(3) C(4) 3.567(2) 1_565
C(6) C(9) 2.785(2) .
C(7) C(10) 2.786(2) .
C(8) C(11) 2.776(2) .

loop_
_geom_torsion_atom_site_label_1
_geom_torsion_atom_site_label_2
_geom_torsion_atom_site_label_3
_geom_torsion_atom_site_label_4
_geom_torsion
_geom_torsion_site_symmetry_1
_geom_torsion_site_symmetry_2
_geom_torsion_site_symmetry_3
_geom_torsion_site_symmetry_4
_geom_torsion_publ_flag
O(1) C(2) C(1) C(12) -35(2) 1_555 1_555 1_555 3_556 yes
O(1) C(3) C(4) C(5) -124(2) 1_555 1_555 1_555 1_555 yes
C(1) C(2) O(1) C(3) 63.2(1) 1_555 1_555 1_555 1_555 yes
C(1) C(12) C(10) C(9) -86(4) 1_555 3_556 3_556 3_556 yes
C(1) C(12) C(10) C(11) 91(4) 1_555 3_556 3_556 3_556 yes
C(2) O(1) C(3) C(4) -117.9(1) 1_555 1_555 1_555 1_555 yes
C(2) C(1) C(12) C(10) -40(6) 1_555 1_555 3_556 3_556 yes
C(3) C(4) C(5) C(6) 29(8) 1_555 1_555 1_555 1_555 yes
C(4) C(5) C(6) C(7) 12(6) 1_555 1_555 1_555 1_555 yes
C(4) C(5) C(6) C(11) -167(6) 1_555 1_555 1_555 1_555 yes
C(5) C(6) C(7) C(8) -179.6(1) 1_555 1_555 1_555 1_555 yes
C(5) C(6) C(11) C(10) 179.9(1) 1_555 1_555 1_555 1_555 yes
C(6) C(7) C(8) C(9) -0.5(2) 1_555 1_555 1_555 1_555 yes
C(6) C(11) C(10) C(9) -0.2(2) 1_555 1_555 1_555 1_555 yes
C(6) C(11) C(10) C(12) 177.7(1) 1_555 1_555 1_555 1_555 yes
C(7) C(6) C(11) C(10) -0.7(2) 1_555 1_555 1_555 1_555 yes
C(7) C(8) C(9) C(10) -0.4(2) 1_555 1_555 1_555 1_555 yes
C(8) C(7) C(6) C(11) 1.0(2) 1_555 1_555 1_555 1_555 yes
C(8) C(9) C(10) C(11) 0.7(2) 1_555 1_555 1_555 1_555 yes
C(8) C(9) C(10) C(12) -177.1(1) 1_555 1_555 1_555 1_555 yes
